data_1557764
loop_
_publ_author_name
'Dong, Zhaowen'
'Pezzato, Cristian'
'Sienkiewicz, Andrzej'
'Scopelliti, Rosario'
'Fadaei-Tirani, Farzaneh'
'Severin, Kay'

_publ_section_title
;
 SET processes in Lewis acid--base reactions: the tritylation of
 N-heterocyclic carbenes
;
_journal_issue 29
_journal_name_full 'Chemical Science'
_journal_page_first 7615
_journal_page_last 7618
_journal_paper_doi 10.1039/D0SC01278E
_journal_volume 11
_journal_year 2020
_chemical_formula_moiety 'B C24 F20, C40 H39 N2, 0.5[C7H8]'
_chemical_formula_sum 'C64 H39 B F20 N2'
_chemical_formula_weight 1226.78
_space_group_crystal_system orthorhombic
_space_group_IT_number 61
_space_group_name_Hall '-P 2ac 2ab'
_space_group_name_H-M_alt 'P b c a'
_atom_sites_solution_hydrogens geom
_atom_sites_solution_primary dual
_atom_sites_solution_secondary difmap
_audit_creation_date 2020-01-17
_audit_creation_method
;
Olex2 1.3-alpha
(compiled 2019.10.11 svn.r3662 for OlexSys, GUI svn.r5962)
;
_audit_update_record
;
2020-01-28 deposited with the CCDC.	2020-04-03 downloaded from the CCDC.
;
_cell_angle_alpha 90
_cell_angle_beta 90
_cell_angle_gamma 90
_cell_formula_units_Z 8
_cell_length_a 18.0482(3)
_cell_length_b 18.05071(19)
_cell_length_c 34.8012(5)
_cell_measurement_reflns_used 41391
_cell_measurement_temperature 140.00(10)
_cell_measurement_theta_max 75.8550
_cell_measurement_theta_min 3.6070
_cell_volume 11337.6(3)
_computing_cell_refinement 'CrysAlisPro 1.171.40.69a (Rigaku OD, 2020)'
_computing_data_collection 'CrysAlisPro 1.171.40.69a (Rigaku OD, 2020)'
_computing_data_reduction 'CrysAlisPro 1.171.40.69a (Rigaku OD, 2020)'
_computing_molecular_graphics 'Olex2 1.3-alpha (Dolomanov et al., 2009)'
_computing_publication_material 'Olex2 1.3-alpha (Dolomanov et al., 2009)'
_computing_structure_refinement 'ShelXL 2018/3 (Sheldrick, 2015)'
_computing_structure_solution 'SHELXT 2018/2 (Sheldrick, 2015)'
_diffrn_ambient_environment N~2~
_diffrn_ambient_temperature 140.00(10)
_diffrn_detector 'CCD plate'
_diffrn_detector_area_resol_mean 5.2817
_diffrn_detector_type AtlasS2
_diffrn_measured_fraction_theta_full 1.000
_diffrn_measured_fraction_theta_max 0.997
_diffrn_measurement_details
;
List of Runs (angles in degrees, time in seconds):

  # Type    Start    End  Width  t~exp~   \w     \q     \k     \f   Frames
#--------------------------------------------------------------------------
  1  \w    -76.00  10.00   1.00    2.35    --  -40.91 101.00 -97.00   86
  2  \w      9.00  36.00   1.00    2.35    --   40.91-101.00 158.00   27
  3  \w     81.00 107.00   1.00    9.37    --  112.00-101.00 158.00   26
  4  \w    119.00 145.00   1.00    9.37    --  112.00 101.00 -97.00   26
  5  \w    -58.00  32.00   1.00    2.35    --  -40.91  38.00 -90.00   90
  6  \w   -112.00 -14.00   1.00    2.35    --  -40.91 -57.00 120.00   98
  7  \w     42.00  96.00   1.00    2.35    --   40.91-125.00  90.00   54
  8  \w     62.00 115.00   1.00    2.35    --   40.91  38.00  60.00   53
  9  \w     -6.00  64.00   1.00    2.35    --   40.91 -38.00 -60.00   70
 10  \w    137.00 177.00   1.00    9.37    --  112.00  30.00  60.00   40
 11  \w     37.00  63.00   1.00    9.37    --  112.00-111.00 -60.00   26
 12  \w     87.00 126.00   1.00    9.37    --  112.00 -30.00 120.00   39
 13  \w     36.00 109.00   1.00    9.37    --  112.00-111.00-120.00   73
 14  \w     45.00  72.00   1.00    9.37    --  112.00 -61.00-150.00   27
 15  \w     37.00 109.00   1.00    9.37    --  112.00-111.00  30.00   72
 16  \w     85.00 123.00   1.00    9.37    --  112.00  30.00  60.00   38
 17  \w     37.00 109.00   1.00    9.37    --  112.00-111.00 -90.00   72
 18  \w     36.00  62.00   1.00    9.37    --  112.00-111.00 150.00   26
 19  \w     98.00 140.00   1.00    9.37    --  112.00 -30.00-150.00   42
 20  \w     46.00  72.00   1.00    9.37    --  112.00 -94.00-180.00   26
 21  \w    124.00 150.00   1.00    9.37    --  112.00  45.00-180.00   26
 22  \w    152.00 177.00   1.00    9.37    --  112.00 111.00 -60.00   25
 23  \w     65.00  91.00   1.00    9.37    --  112.00-111.00   0.00   26
 24  \w     75.00 140.00   1.00    9.37    --  112.00 -61.00-150.00   65
 25  \w     85.00 136.00   1.00    9.37    --  112.00  30.00 120.00   51
 26  \w    141.00 168.00   1.00    9.37    --  112.00  30.00 120.00   27
 27  \w     36.00 109.00   1.00    9.37    --  112.00-111.00  90.00   73
 28  \w     36.00 109.00   1.00    9.37    --  112.00-111.00 -30.00   73
 29  \w     24.00 160.00   1.00    9.37    --  112.00   0.00-120.00  136
 30  \w     54.00  97.00   1.00    9.37    --  112.00-111.00 120.00   43
 31  \w     77.00 109.00   1.00    9.37    --  112.00-111.00 150.00   32
 32  \w     71.00 103.00   1.00    9.37    --  112.00 178.00-180.00   32
 33  \w     70.00  98.00   1.00    9.37    --  112.00-111.00  60.00   28
 34  \w     40.00 121.00   1.00    9.37    --  112.00 -61.00  90.00   81
 35  \w     38.00  81.00   1.00    9.37    --  112.00 -30.00-150.00   43
 36  \w     58.00 135.00   1.00    9.37    --  112.00 -45.00 -60.00   77
 37  \w     82.00 113.00   1.00    9.37    --  112.00 178.00-120.00   31
 38  \w     48.00  93.00   1.00    9.37    --  112.00 -94.00 -90.00   45
 39  \w     39.00  77.00   1.00    9.37    --  112.00 -30.00 120.00   38
 40  \w     98.00 123.00   1.00    9.37    --  112.00 -61.00 -60.00   25
;
_diffrn_measurement_device 'four-circle diffractometer'
_diffrn_measurement_device_type 'SuperNova, Dual, Cu at home/near, AtlasS2'
_diffrn_measurement_method '\w scans'
_diffrn_orient_matrix_type 'CrysAlisPro convention (1999,Acta A55,543-557)'
_diffrn_orient_matrix_UB_11 0.0379433000
_diffrn_orient_matrix_UB_12 0.0324165000
_diffrn_orient_matrix_UB_13 0.0359227000
_diffrn_orient_matrix_UB_21 -0.0747451000
_diffrn_orient_matrix_UB_22 -0.0005879000
_diffrn_orient_matrix_UB_23 0.0213902000
_diffrn_orient_matrix_UB_31 0.0160676000
_diffrn_orient_matrix_UB_32 -0.0789229000
_diffrn_orient_matrix_UB_33 0.0145970000
_diffrn_radiation_monochromator mirror
_diffrn_radiation_probe x-ray
_diffrn_radiation_type 'Cu K\a'
_diffrn_radiation_wavelength 1.54184
_diffrn_reflns_av_R_equivalents 0.0448
_diffrn_reflns_av_unetI/netI 0.0194
_diffrn_reflns_Laue_measured_fraction_full 1.000
_diffrn_reflns_Laue_measured_fraction_max 0.997
_diffrn_reflns_limit_h_max 22
_diffrn_reflns_limit_h_min -22
_diffrn_reflns_limit_k_max 16
_diffrn_reflns_limit_k_min -22
_diffrn_reflns_limit_l_max 43
_diffrn_reflns_limit_l_min -43
_diffrn_reflns_number 127435
_diffrn_reflns_point_group_measured_fraction_full 1.000
_diffrn_reflns_point_group_measured_fraction_max 0.997
_diffrn_reflns_theta_full 67.684
_diffrn_reflns_theta_max 76.243
_diffrn_reflns_theta_min 3.528
_diffrn_source 'micro-focus sealed X-ray tube'
_diffrn_source_type 'SuperNova (Cu) X-ray Source'
_exptl_absorpt_coefficient_mu 1.138
_exptl_absorpt_correction_T_max 1.000
_exptl_absorpt_correction_T_min 0.375
_exptl_absorpt_correction_type gaussian
_exptl_absorpt_process_details
;
 CrysAlisPro 1.171.40.69a (Rigaku Oxford Diffraction, 2020).
 Numerical absorption correction based on Gaussian integration over
 a multifaceted crystal model.
 Empirical absorption correction using spherical harmonics as
 implemented in SCALE3 ABSPACK scaling algorithm
;
_exptl_crystal_colour colourless
_exptl_crystal_colour_primary colourless
_exptl_crystal_density_diffrn 1.437
_exptl_crystal_description prism
_exptl_crystal_F_000 4976
_exptl_crystal_size_max 0.585
_exptl_crystal_size_mid 0.297
_exptl_crystal_size_min 0.094
_refine_diff_density_max 0.277
_refine_diff_density_min -0.202
_refine_diff_density_rms 0.042
_refine_ls_extinction_method none
_refine_ls_goodness_of_fit_ref 1.046
_refine_ls_hydrogen_treatment constr
_refine_ls_matrix_type full
_refine_ls_number_parameters 790
_refine_ls_number_reflns 11828
_refine_ls_number_restraints 0
_refine_ls_restrained_S_all 1.046
_refine_ls_R_factor_all 0.0453
_refine_ls_R_factor_gt 0.0402
_refine_ls_shift/su_max 0.001
_refine_ls_shift/su_mean 0.000
_refine_ls_structure_factor_coef Fsqd
_refine_ls_weighting_details 'w=1/[\s^2^(Fo^2^)+(0.0568P)^2^+3.6391P] where P=(Fo^2^+2Fc^2^)/3'
_refine_ls_weighting_scheme calc
_refine_ls_wR_factor_gt 0.1068
_refine_ls_wR_factor_ref 0.1109
_reflns_Friedel_coverage 0.000
_reflns_number_gt 10432
_reflns_number_total 11828
_reflns_threshold_expression 'I > 2\s(I)'
_cod_data_source_file d0sc01278e2.cif
_cod_data_source_block dzw-129a
_cod_depositor_comments
;
The following automatic conversions were performed:

data item '_exptl_absorpt_correction_type' value 'Gaussian' was
changed to 'gaussian' in accordance with the
/home/data/users/saulius/crontab/automatic-downloads/rss-feeds/RSC/lib/dictionaries/cif_core.dic
dictionary named 'cif_core.dic' version 2.4.2 last updated on
2011-04-26.

Automatic conversion script
Id: cif_fix_values 7556 2019-12-06 15:28:31Z antanas 

 Adding full bibliography for 1557761--1557764.cif.

 Adding full bibliography for 1557761--1557764.cif.
;
_cod_database_code 1557764
_shelx_shelxl_version_number 2018/3
_audit_contact_author 'Farzaneh Fadaei Tirani'
_chemical_oxdiff_formula 'C64 H39 B F20 N2'
_shelx_space_group_comment
;
The symmetry employed for this shelxl refinement is uniquely defined
by the following loop, which should always be used as a source of
symmetry information in preference to the above space-group names.
They are only intended as comments.
;
_shelx_estimated_absorpt_t_max 0.901
_shelx_estimated_absorpt_t_min 0.556
_reflns_odcompleteness_completeness 99.93
_reflns_odcompleteness_iscentric 1
_reflns_odcompleteness_theta 74.33
_olex2_refinement_description
;
1. Fixed Uiso
 At 1.2 times of:
  All C(H) groups
 At 1.5 times of:
  All C(H,H,H) groups
2.a Aromatic/amide H refined with riding coordinates:
 C2(H2), C3(H3), C6(H6), C8(H8), C15(H15), C17(H17), C24(H24), C25(H25),
 C26(H26), C27(H27), C28(H28), C30(H30), C31(H31), C32(H32), C33(H33), C34(H34),
  C36(H36), C37(H37), C38(H38), C39(H39), C40(H40)
2.b Idealised Me refined as rotating group:
 C10(H10A,H10B,H10C), C11(H11A,H11B,H11C), C12(H12A,H12B,H12C), C19(H19A,H19B,
 H19C), C20(H20A,H20B,H20C), C21(H21A,H21B,H21C)
;
_smtbx_masks_void_probe_radius 1.2
_smtbx_masks_void_truncation_radius 1.2
_olex2_submission_special_instructions 'No special instructions were received'
_oxdiff_exptl_absorpt_empirical_details
;
Empirical correction (ABSPACK) includes:
- Absorption correction using spherical harmonics
- Frame scaling
- B-factor correction
;
_oxdiff_exptl_absorpt_empirical_full_max 2.489
_oxdiff_exptl_absorpt_empirical_full_min 0.654

loop_
_space_group_symop_operation_xyz
'x, y, z'
'-x+1/2, -y, z+1/2'
'-x, y+1/2, -z+1/2'
'x+1/2, -y+1/2, -z'
'-x, -y, -z'
'x-1/2, y, -z-1/2'
'x, -y-1/2, z-1/2'
'-x-1/2, y-1/2, z'

loop_
_atom_site_label
_atom_site_type_symbol
_atom_site_fract_x
_atom_site_fract_y
_atom_site_fract_z
_atom_site_U_iso_or_equiv
_atom_site_adp_type
_atom_site_occupancy
_atom_site_site_symmetry_order
_atom_site_calc_flag
_atom_site_refinement_flags_posn
_atom_site_refinement_flags_adp
_atom_site_refinement_flags_occupancy
_atom_site_disorder_assembly
_atom_site_disorder_group
F1 F 0.54181(5) 0.71042(6) 0.58549(3) 0.0471(2) Uani 1 1 d . . . . .
F2 F 0.44795(6) 0.80926(7) 0.61332(5) 0.0700(4) Uani 1 1 d . . . . .
F3 F 0.47153(6) 0.87303(6) 0.68343(4) 0.0665(4) Uani 1 1 d . . . . .
F4 F 0.58955(7) 0.82940(6) 0.72648(3) 0.0538(3) Uani 1 1 d . . . . .
F5 F 0.68248(5) 0.72683(5) 0.70031(3) 0.0403(2) Uani 1 1 d . . . . .
F6 F 0.68662(5) 0.77881(5) 0.57236(3) 0.0422(2) Uani 1 1 d . . . . .
F7 F 0.77593(7) 0.89642(6) 0.57106(4) 0.0579(3) Uani 1 1 d . . . . .
F8 F 0.88941(6) 0.90809(6) 0.62246(4) 0.0580(3) Uani 1 1 d . . . . .
F9 F 0.91351(6) 0.79629(6) 0.67364(3) 0.0513(2) Uani 1 1 d . . . . .
F10 F 0.82872(5) 0.67694(5) 0.67391(3) 0.0391(2) Uani 1 1 d . . . . .
F11 F 0.81200(5) 0.56178(5) 0.61846(3) 0.0426(2) Uani 1 1 d . . . . .
F12 F 0.84465(6) 0.44036(6) 0.65823(4) 0.0567(3) Uani 1 1 d . . . . .
F13 F 0.75466(7) 0.39531(6) 0.71702(3) 0.0572(3) Uani 1 1 d . . . . .
F14 F 0.63236(6) 0.47637(6) 0.73470(3) 0.0500(2) Uani 1 1 d . . . . .
F15 F 0.59689(5) 0.59530(5) 0.69453(3) 0.0403(2) Uani 1 1 d . . . . .
F16 F 0.55861(5) 0.56586(5) 0.61013(3) 0.0407(2) Uani 1 1 d . . . . .
F17 F 0.53219(6) 0.48327(6) 0.54828(3) 0.0528(3) Uani 1 1 d . . . . .
F18 F 0.63191(7) 0.48046(6) 0.48878(3) 0.0531(3) Uani 1 1 d . . . . .
F19 F 0.75600(6) 0.56497(5) 0.49317(3) 0.0448(2) Uani 1 1 d . . . . .
F20 F 0.78062(5) 0.65241(5) 0.55252(3) 0.03867(19) Uani 1 1 d . . . . .
C41 C 0.61707(8) 0.71102(8) 0.64184(4) 0.0327(3) Uani 1 1 d . . . . .
C42 C 0.55583(9) 0.73563(9) 0.62135(5) 0.0394(3) Uani 1 1 d . . . . .
C43 C 0.50642(9) 0.78822(10) 0.63489(6) 0.0490(4) Uani 1 1 d . . . . .
C44 C 0.51763(9) 0.82020(9) 0.67021(6) 0.0487(4) Uani 1 1 d . . . . .
C45 C 0.57752(10) 0.79826(8) 0.69191(5) 0.0420(4) Uani 1 1 d . . . . .
C46 C 0.62476(8) 0.74493(8) 0.67761(5) 0.0358(3) Uani 1 1 d . . . . .
C47 C 0.75230(8) 0.72097(8) 0.62315(4) 0.0310(3) Uani 1 1 d . . . . .
C48 C 0.74357(8) 0.78015(8) 0.59773(4) 0.0348(3) Uani 1 1 d . . . . .
C49 C 0.78821(10) 0.84170(9) 0.59649(5) 0.0411(3) Uani 1 1 d . . . . .
C50 C 0.84590(9) 0.84773(9) 0.62230(5) 0.0421(4) Uani 1 1 d . . . . .
C51 C 0.85778(9) 0.79116(9) 0.64798(5) 0.0386(3) Uani 1 1 d . . . . .
C52 C 0.81205(8) 0.72948(8) 0.64772(4) 0.0330(3) Uani 1 1 d . . . . .
C53 C 0.70413(8) 0.58732(8) 0.65476(4) 0.0309(3) Uani 1 1 d . . . . .
C54 C 0.76565(8) 0.54300(8) 0.64733(4) 0.0353(3) Uani 1 1 d . . . . .
C55 C 0.78383(9) 0.47978(9) 0.66735(5) 0.0407(3) Uani 1 1 d . . . . .
C56 C 0.73871(10) 0.45683(9) 0.69705(5) 0.0413(3) Uani 1 1 d . . . . .
C57 C 0.67663(9) 0.49777(9) 0.70566(4) 0.0376(3) Uani 1 1 d . . . . .
C58 C 0.66037(8) 0.56078(8) 0.68451(4) 0.0330(3) Uani 1 1 d . . . . .
C59 C 0.66949(8) 0.61592(8) 0.58472(4) 0.0308(3) Uani 1 1 d . . . . .
C60 C 0.60810(8) 0.56949(8) 0.58101(4) 0.0340(3) Uani 1 1 d . . . . .
C61 C 0.59354(9) 0.52543(8) 0.54961(5) 0.0392(3) Uani 1 1 d . . . . .
C62 C 0.64319(10) 0.52415(8) 0.51960(4) 0.0394(3) Uani 1 1 d . . . . .
C63 C 0.70572(9) 0.56739(8) 0.52182(4) 0.0362(3) Uani 1 1 d . . . . .
C64 C 0.71731(8) 0.61222(8) 0.55355(4) 0.0323(3) Uani 1 1 d . . . . .
B1 B 0.68578(9) 0.65799(9) 0.62604(5) 0.0295(3) Uani 1 1 d . . . . .
N1 N 0.78568(7) 0.43730(6) 0.38293(3) 0.0304(2) Uani 1 1 d . . . . .
N2 N 0.87127(7) 0.38114(7) 0.41601(3) 0.0330(3) Uani 1 1 d . . . . .
C1 C 0.82910(7) 0.37630(7) 0.38336(4) 0.0272(3) Uani 1 1 d . . . . .
C2 C 0.80135(10) 0.48044(9) 0.41467(5) 0.0422(4) Uani 1 1 d . . . . .
H2 H 0.778658 0.526321 0.421016 0.051 Uiso 1 1 calc R U . . .
C3 C 0.85429(10) 0.44603(9) 0.43492(5) 0.0433(4) Uani 1 1 d . . . . .
H3 H 0.876140 0.463225 0.458102 0.052 Uiso 1 1 calc R U . . .
C4 C 0.72528(8) 0.46073(7) 0.35773(4) 0.0291(3) Uani 1 1 d . . . . .
C5 C 0.73769(8) 0.51975(7) 0.33254(4) 0.0318(3) Uani 1 1 d . . . . .
C6 C 0.67794(9) 0.54552(8) 0.31136(4) 0.0347(3) Uani 1 1 d . . . . .
H6 H 0.685308 0.585260 0.293871 0.042 Uiso 1 1 calc R U . . .
C7 C 0.60747(9) 0.51491(8) 0.31495(4) 0.0350(3) Uani 1 1 d . . . . .
C8 C 0.59746(8) 0.45735(8) 0.34081(4) 0.0341(3) Uani 1 1 d . . . . .
H8 H 0.549685 0.435764 0.343244 0.041 Uiso 1 1 calc R U . . .
C9 C 0.65510(8) 0.43015(8) 0.36334(4) 0.0306(3) Uani 1 1 d . . . . .
C10 C 0.81244(9) 0.55551(8) 0.32787(5) 0.0418(4) Uani 1 1 d . . . . .
H10A H 0.847529 0.519294 0.317431 0.063 Uiso 1 1 calc R U . . .
H10B H 0.830107 0.572923 0.352917 0.063 Uiso 1 1 calc R U . . .
H10C H 0.808373 0.597613 0.310213 0.063 Uiso 1 1 calc R U . . .
C11 C 0.54301(10) 0.54609(10) 0.29281(5) 0.0478(4) Uani 1 1 d . . . . .
H11A H 0.529428 0.594489 0.303450 0.072 Uiso 1 1 calc R U . . .
H11B H 0.500698 0.512286 0.294805 0.072 Uiso 1 1 calc R U . . .
H11C H 0.556926 0.551808 0.265752 0.072 Uiso 1 1 calc R U . . .
C12 C 0.63966(9) 0.37135(9) 0.39305(5) 0.0395(3) Uani 1 1 d . . . . .
H12A H 0.650981 0.322470 0.382297 0.059 Uiso 1 1 calc R U . . .
H12B H 0.587307 0.373283 0.400451 0.059 Uiso 1 1 calc R U . . .
H12C H 0.670667 0.380089 0.415722 0.059 Uiso 1 1 calc R U . . .
C13 C 0.91650(8) 0.32680(8) 0.43693(4) 0.0333(3) Uani 1 1 d . . . . .
C14 C 0.99258(9) 0.31972(9) 0.42992(5) 0.0380(3) Uani 1 1 d . . . . .
C15 C 1.03139(9) 0.26974(9) 0.45283(5) 0.0419(4) Uani 1 1 d . . . . .
H15 H 1.082789 0.262894 0.448138 0.050 Uiso 1 1 calc R U . . .
C16 C 0.99858(10) 0.22966(9) 0.48207(5) 0.0423(4) Uani 1 1 d . . . . .
C17 C 0.92370(10) 0.24118(9) 0.48948(5) 0.0414(3) Uani 1 1 d . . . . .
H17 H 0.900716 0.214906 0.509909 0.050 Uiso 1 1 calc R U . . .
C18 C 0.88155(9) 0.29045(9) 0.46760(4) 0.0365(3) Uani 1 1 d . . . . .
C19 C 1.03469(10) 0.36331(12) 0.40061(6) 0.0522(4) Uani 1 1 d . . . . .
H19A H 1.087302 0.364267 0.407564 0.078 Uiso 1 1 calc R U . . .
H19B H 1.015509 0.414068 0.399745 0.078 Uiso 1 1 calc R U . . .
H19C H 1.028856 0.340137 0.375327 0.078 Uiso 1 1 calc R U . . .
C20 C 1.04372(12) 0.17647(11) 0.50605(6) 0.0575(5) Uani 1 1 d . . . . .
H20A H 1.058391 0.200704 0.530076 0.086 Uiso 1 1 calc R U . . .
H20B H 1.088122 0.161718 0.491761 0.086 Uiso 1 1 calc R U . . .
H20C H 1.013938 0.132487 0.511876 0.086 Uiso 1 1 calc R U . . .
C21 C 0.80205(10) 0.30441(10) 0.47892(5) 0.0443(4) Uani 1 1 d . . . . .
H21A H 0.780665 0.258932 0.489577 0.066 Uiso 1 1 calc R U . . .
H21B H 0.773674 0.319596 0.456239 0.066 Uiso 1 1 calc R U . . .
H21C H 0.800183 0.343767 0.498292 0.066 Uiso 1 1 calc R U . . .
C22 C 0.83991(7) 0.31859(7) 0.35132(4) 0.0261(3) Uani 1 1 d . . . . .
C23 C 0.77392(7) 0.31344(7) 0.32205(4) 0.0264(3) Uani 1 1 d . . . . .
C24 C 0.72415(8) 0.25468(8) 0.32141(4) 0.0331(3) Uani 1 1 d . . . . .
H24 H 0.726099 0.218262 0.341092 0.040 Uiso 1 1 calc R U . . .
C25 C 0.67160(8) 0.24842(8) 0.29242(5) 0.0381(3) Uani 1 1 d . . . . .
H25 H 0.637786 0.208084 0.292730 0.046 Uiso 1 1 calc R U . . .
C26 C 0.66780(8) 0.29978(9) 0.26326(4) 0.0360(3) Uani 1 1 d . . . . .
H26 H 0.632299 0.294653 0.243277 0.043 Uiso 1 1 calc R U . . .
C27 C 0.71649(8) 0.35901(8) 0.26348(4) 0.0329(3) Uani 1 1 d . . . . .
H27 H 0.713786 0.395465 0.243844 0.040 Uiso 1 1 calc R U . . .
C28 C 0.76909(8) 0.36530(7) 0.29223(4) 0.0290(3) Uani 1 1 d . . . . .
H28 H 0.802729 0.405766 0.291715 0.035 Uiso 1 1 calc R U . . .
C29 C 0.90643(7) 0.34330(7) 0.32634(4) 0.0278(3) Uani 1 1 d . . . . .
C30 C 0.94057(8) 0.41168(8) 0.33033(4) 0.0329(3) Uani 1 1 d . . . . .
H30 H 0.926763 0.443135 0.351004 0.040 Uiso 1 1 calc R U . . .
C31 C 0.99486(9) 0.43509(9) 0.30449(5) 0.0401(3) Uani 1 1 d . . . . .
H31 H 1.017709 0.482108 0.307671 0.048 Uiso 1 1 calc R U . . .
C32 C 1.01528(9) 0.39008(9) 0.27441(5) 0.0413(3) Uani 1 1 d . . . . .
H32 H 1.052432 0.405705 0.256855 0.050 Uiso 1 1 calc R U . . .
C33 C 0.98130(9) 0.32172(9) 0.26987(4) 0.0384(3) Uani 1 1 d . . . . .
H33 H 0.995447 0.290519 0.249149 0.046 Uiso 1 1 calc R U . . .
C34 C 0.92701(8) 0.29852(8) 0.29521(4) 0.0324(3) Uani 1 1 d . . . . .
H34 H 0.903526 0.251963 0.291499 0.039 Uiso 1 1 calc R U . . .
C35 C 0.85200(8) 0.24374(7) 0.37193(4) 0.0287(3) Uani 1 1 d . . . . .
C36 C 0.91588(9) 0.20158(8) 0.36819(5) 0.0354(3) Uani 1 1 d . . . . .
H36 H 0.954380 0.217458 0.351495 0.043 Uiso 1 1 calc R U . . .
C37 C 0.92361(10) 0.13581(9) 0.38894(5) 0.0449(4) Uani 1 1 d . . . . .
H37 H 0.967457 0.107213 0.386098 0.054 Uiso 1 1 calc R U . . .
C38 C 0.86885(12) 0.11173(9) 0.41343(5) 0.0474(4) Uani 1 1 d . . . . .
H38 H 0.874642 0.066825 0.427341 0.057 Uiso 1 1 calc R U . . .
C39 C 0.80535(11) 0.15364(9) 0.41753(4) 0.0430(4) Uani 1 1 d . . . . .
H39 H 0.767332 0.137785 0.434522 0.052 Uiso 1 1 calc R U . . .
C40 C 0.79696(9) 0.21878(8) 0.39692(4) 0.0343(3) Uani 1 1 d . . . . .
H40 H 0.752882 0.246983 0.399859 0.041 Uiso 1 1 calc R U . . .

loop_
_atom_site_aniso_label
_atom_site_aniso_U_11
_atom_site_aniso_U_22
_atom_site_aniso_U_33
_atom_site_aniso_U_23
_atom_site_aniso_U_13
_atom_site_aniso_U_12
F1 0.0386(5) 0.0492(5) 0.0536(6) -0.0001(4) -0.0086(4) 0.0060(4)
F2 0.0386(6) 0.0566(7) 0.1149(11) -0.0071(7) -0.0152(6) 0.0168(5)
F3 0.0426(6) 0.0405(5) 0.1164(11) -0.0168(6) 0.0230(6) 0.0095(4)
F4 0.0621(7) 0.0415(5) 0.0579(6) -0.0153(4) 0.0232(5) -0.0033(5)
F5 0.0432(5) 0.0409(5) 0.0368(4) -0.0034(4) 0.0036(4) 0.0028(4)
F6 0.0427(5) 0.0417(5) 0.0422(5) 0.0101(4) -0.0054(4) -0.0023(4)
F7 0.0640(7) 0.0400(5) 0.0696(7) 0.0206(5) -0.0036(6) -0.0100(5)
F8 0.0521(6) 0.0410(5) 0.0809(8) 0.0020(5) 0.0023(5) -0.0177(5)
F9 0.0386(5) 0.0564(6) 0.0589(6) -0.0027(5) -0.0086(4) -0.0099(4)
F10 0.0360(5) 0.0419(5) 0.0393(5) 0.0055(4) -0.0034(4) 0.0000(4)
F11 0.0356(5) 0.0424(5) 0.0499(5) 0.0053(4) 0.0147(4) 0.0082(4)
F12 0.0468(6) 0.0465(6) 0.0769(7) 0.0104(5) 0.0062(5) 0.0195(5)
F13 0.0609(7) 0.0433(5) 0.0675(7) 0.0227(5) -0.0076(5) 0.0051(5)
F14 0.0517(6) 0.0538(6) 0.0444(5) 0.0164(4) 0.0066(4) -0.0070(5)
F15 0.0369(5) 0.0396(5) 0.0443(5) 0.0042(4) 0.0146(4) 0.0021(4)
F16 0.0337(4) 0.0423(5) 0.0462(5) -0.0005(4) 0.0106(4) -0.0056(4)
F17 0.0515(6) 0.0497(6) 0.0571(6) -0.0042(5) -0.0023(5) -0.0195(5)
F18 0.0751(7) 0.0449(5) 0.0393(5) -0.0090(4) -0.0020(5) -0.0090(5)
F19 0.0527(6) 0.0494(5) 0.0324(4) -0.0006(4) 0.0107(4) 0.0043(4)
F20 0.0322(4) 0.0458(5) 0.0380(4) -0.0011(4) 0.0088(3) -0.0050(4)
C41 0.0291(7) 0.0285(6) 0.0405(7) 0.0015(5) 0.0084(6) 0.0005(5)
C42 0.0323(7) 0.0355(7) 0.0505(9) -0.0003(6) 0.0020(6) 0.0002(6)
C43 0.0292(8) 0.0387(8) 0.0790(13) 0.0011(8) 0.0002(8) 0.0049(6)
C44 0.0342(8) 0.0305(7) 0.0813(13) -0.0070(8) 0.0190(8) 0.0025(6)
C45 0.0425(9) 0.0310(7) 0.0524(9) -0.0063(6) 0.0186(7) -0.0037(6)
C46 0.0340(7) 0.0318(7) 0.0418(8) 0.0012(6) 0.0098(6) -0.0005(6)
C47 0.0289(7) 0.0316(7) 0.0324(7) -0.0010(5) 0.0070(5) 0.0010(5)
C48 0.0332(7) 0.0349(7) 0.0363(7) 0.0017(6) 0.0022(6) 0.0008(6)
C49 0.0439(9) 0.0329(7) 0.0465(8) 0.0062(6) 0.0059(7) -0.0013(6)
C50 0.0389(8) 0.0328(7) 0.0546(9) -0.0020(7) 0.0080(7) -0.0071(6)
C51 0.0309(7) 0.0411(8) 0.0439(8) -0.0052(6) 0.0023(6) -0.0016(6)
C52 0.0307(7) 0.0335(7) 0.0347(7) 0.0013(5) 0.0053(5) 0.0026(5)
C53 0.0294(7) 0.0306(7) 0.0326(7) 0.0001(5) 0.0024(5) -0.0011(5)
C54 0.0323(7) 0.0357(7) 0.0379(7) 0.0007(6) 0.0041(6) 0.0014(6)
C55 0.0354(8) 0.0346(7) 0.0519(9) 0.0011(6) -0.0007(7) 0.0071(6)
C56 0.0441(9) 0.0327(7) 0.0470(8) 0.0088(6) -0.0076(7) -0.0005(6)
C57 0.0393(8) 0.0383(8) 0.0352(7) 0.0059(6) 0.0005(6) -0.0080(6)
C58 0.0313(7) 0.0330(7) 0.0347(7) -0.0011(5) 0.0023(6) -0.0011(5)
C59 0.0300(7) 0.0292(6) 0.0334(7) 0.0022(5) 0.0024(5) 0.0027(5)
C60 0.0316(7) 0.0340(7) 0.0362(7) 0.0025(5) 0.0043(6) 0.0010(6)
C61 0.0393(8) 0.0334(7) 0.0449(8) 0.0025(6) -0.0018(7) -0.0042(6)
C62 0.0517(9) 0.0335(7) 0.0331(7) -0.0022(6) -0.0039(6) -0.0003(6)
C63 0.0429(8) 0.0355(7) 0.0301(7) 0.0026(5) 0.0056(6) 0.0059(6)
C64 0.0303(7) 0.0320(7) 0.0345(7) 0.0034(5) 0.0014(5) 0.0005(5)
B1 0.0262(7) 0.0306(7) 0.0317(7) 0.0013(6) 0.0048(6) 0.0011(6)
N1 0.0301(6) 0.0272(5) 0.0338(6) -0.0052(4) 0.0018(5) 0.0004(4)
N2 0.0330(6) 0.0325(6) 0.0334(6) -0.0068(5) -0.0039(5) -0.0009(5)
C1 0.0246(6) 0.0263(6) 0.0306(6) -0.0016(5) 0.0014(5) -0.0037(5)
C2 0.0488(9) 0.0331(7) 0.0448(8) -0.0142(6) -0.0027(7) 0.0051(6)
C3 0.0492(9) 0.0379(8) 0.0426(8) -0.0154(6) -0.0084(7) 0.0024(7)
C4 0.0281(6) 0.0262(6) 0.0330(6) -0.0026(5) 0.0040(5) 0.0039(5)
C5 0.0321(7) 0.0240(6) 0.0395(7) -0.0031(5) 0.0085(6) 0.0000(5)
C6 0.0413(8) 0.0265(6) 0.0363(7) 0.0030(5) 0.0072(6) 0.0025(6)
C7 0.0363(7) 0.0328(7) 0.0358(7) -0.0014(6) 0.0014(6) 0.0027(6)
C8 0.0292(7) 0.0338(7) 0.0393(7) -0.0006(6) 0.0053(6) 0.0001(5)
C9 0.0306(7) 0.0288(6) 0.0325(7) -0.0008(5) 0.0078(5) 0.0011(5)
C10 0.0352(8) 0.0278(7) 0.0625(10) 0.0032(6) 0.0111(7) -0.0024(6)
C11 0.0477(10) 0.0434(9) 0.0524(10) 0.0054(7) -0.0111(8) 0.0034(7)
C12 0.0342(8) 0.0403(8) 0.0441(8) 0.0106(6) 0.0095(6) 0.0006(6)
C13 0.0333(7) 0.0340(7) 0.0327(7) -0.0064(5) -0.0079(6) -0.0003(6)
C14 0.0321(7) 0.0418(8) 0.0403(8) -0.0078(6) -0.0079(6) -0.0039(6)
C15 0.0330(8) 0.0454(8) 0.0473(9) -0.0096(7) -0.0088(6) 0.0030(6)
C16 0.0447(9) 0.0393(8) 0.0429(8) -0.0079(6) -0.0107(7) 0.0044(7)
C17 0.0457(9) 0.0431(8) 0.0353(7) -0.0023(6) -0.0052(6) 0.0013(7)
C18 0.0372(8) 0.0401(8) 0.0321(7) -0.0065(6) -0.0052(6) 0.0006(6)
C19 0.0294(8) 0.0684(12) 0.0587(11) 0.0082(9) -0.0077(7) -0.0081(8)
C20 0.0592(12) 0.0543(10) 0.0590(11) 0.0023(9) -0.0077(9) 0.0178(9)
C21 0.0406(9) 0.0588(10) 0.0336(8) -0.0023(7) 0.0007(6) 0.0042(7)
C22 0.0252(6) 0.0252(6) 0.0279(6) -0.0025(5) 0.0003(5) -0.0005(5)
C23 0.0240(6) 0.0268(6) 0.0283(6) -0.0027(5) 0.0011(5) 0.0014(5)
C24 0.0320(7) 0.0298(7) 0.0376(7) 0.0048(5) -0.0046(6) -0.0029(5)
C25 0.0314(7) 0.0334(7) 0.0494(9) 0.0039(6) -0.0089(6) -0.0055(6)
C26 0.0291(7) 0.0400(8) 0.0389(8) 0.0015(6) -0.0068(6) 0.0016(6)
C27 0.0310(7) 0.0346(7) 0.0332(7) 0.0051(5) 0.0005(5) 0.0025(5)
C28 0.0279(6) 0.0268(6) 0.0323(6) -0.0007(5) 0.0035(5) -0.0003(5)
C29 0.0237(6) 0.0292(6) 0.0306(6) 0.0001(5) -0.0001(5) 0.0024(5)
C30 0.0292(7) 0.0286(6) 0.0409(7) -0.0009(5) 0.0045(6) 0.0019(5)
C31 0.0332(7) 0.0321(7) 0.0550(9) 0.0065(6) 0.0090(7) 0.0000(6)
C32 0.0311(7) 0.0455(8) 0.0471(8) 0.0099(7) 0.0118(6) 0.0059(6)
C33 0.0319(7) 0.0478(8) 0.0355(7) -0.0029(6) 0.0054(6) 0.0070(6)
C34 0.0271(7) 0.0355(7) 0.0345(7) -0.0041(6) -0.0002(5) 0.0025(5)
C35 0.0331(7) 0.0240(6) 0.0290(6) -0.0027(5) -0.0068(5) -0.0029(5)
C36 0.0369(8) 0.0287(7) 0.0407(8) -0.0034(6) -0.0096(6) 0.0005(6)
C37 0.0505(9) 0.0314(7) 0.0528(9) -0.0033(7) -0.0212(8) 0.0050(7)
C38 0.0723(12) 0.0275(7) 0.0424(8) 0.0041(6) -0.0215(8) -0.0064(7)
C39 0.0640(11) 0.0322(7) 0.0329(7) 0.0025(6) -0.0056(7) -0.0118(7)
C40 0.0427(8) 0.0310(7) 0.0294(7) -0.0008(5) -0.0025(6) -0.0048(6)

loop_
_atom_type_symbol
_atom_type_description
_atom_type_scat_dispersion_real
_atom_type_scat_dispersion_imag
_atom_type_scat_source
C C 0.0181 0.0091 'International Tables Vol C Tables 4.2.6.8 and 6.1.1.4'
H H 0.0000 0.0000 'International Tables Vol C Tables 4.2.6.8 and 6.1.1.4'
B B 0.0090 0.0039 'International Tables Vol C Tables 4.2.6.8 and 6.1.1.4'
F F 0.0727 0.0534 'International Tables Vol C Tables 4.2.6.8 and 6.1.1.4'
N N 0.0311 0.0180 'International Tables Vol C Tables 4.2.6.8 and 6.1.1.4'

loop_
_exptl_crystal_face_index_h
_exptl_crystal_face_index_k
_exptl_crystal_face_index_l
_exptl_crystal_face_perp_dist
0 0 -1 0.0601
0 0 1 0.0343
-1 0 -1 0.1700
1 0 1 0.0499
-1 -2 1 0.2087
0 1 0 0.3558
0 -2 1 0.2162
1 -5 -5 0.2057
-3 5 -5 0.3320
1 2 -1 0.3075

loop_
_geom_angle_atom_site_label_1
_geom_angle_atom_site_label_2
_geom_angle_atom_site_label_3
_geom_angle
_geom_angle_site_symmetry_1
_geom_angle_site_symmetry_3
_geom_angle_publ_flag
C42 C41 C46 113.41(14) . . ?
C42 C41 B1 127.53(14) . . ?
C46 C41 B1 118.32(13) . . ?
F1 C42 C41 121.01(14) . . ?
F1 C42 C43 115.09(15) . . ?
C43 C42 C41 123.87(16) . . ?
F2 C43 C42 120.48(18) . . ?
F2 C43 C44 119.66(16) . . ?
C44 C43 C42 119.85(17) . . ?
F3 C44 C43 120.84(18) . . ?
F3 C44 C45 120.09(18) . . ?
C43 C44 C45 119.06(15) . . ?
F4 C45 C44 119.80(15) . . ?
F4 C45 C46 120.96(17) . . ?
C44 C45 C46 119.25(16) . . ?
F5 C46 C41 119.60(13) . . ?
F5 C46 C45 115.84(15) . . ?
C45 C46 C41 124.54(16) . . ?
C48 C47 B1 118.80(13) . . ?
C52 C47 C48 113.22(13) . . ?
C52 C47 B1 127.10(13) . . ?
F6 C48 C47 119.00(13) . . ?
F6 C48 C49 116.04(14) . . ?
C49 C48 C47 124.94(15) . . ?
F7 C49 C48 121.22(16) . . ?
F7 C49 C50 119.68(14) . . ?
C48 C49 C50 119.10(15) . . ?
F8 C50 C49 120.52(15) . . ?
F8 C50 C51 120.61(16) . . ?
C51 C50 C49 118.86(14) . . ?
F9 C51 C50 119.74(14) . . ?
F9 C51 C52 120.27(15) . . ?
C50 C51 C52 119.99(15) . . ?
F10 C52 C47 120.84(13) . . ?
F10 C52 C51 115.30(14) . . ?
C47 C52 C51 123.85(14) . . ?
C54 C53 B1 119.37(12) . . ?
C58 C53 C54 113.20(13) . . ?
C58 C53 B1 127.10(13) . . ?
F11 C54 C53 119.20(13) . . ?
F11 C54 C55 115.90(14) . . ?
C55 C54 C53 124.90(14) . . ?
F12 C55 C54 120.88(15) . . ?
F12 C55 C56 119.95(14) . . ?
C54 C55 C56 119.17(15) . . ?
F13 C56 C55 120.68(16) . . ?
F13 C56 C57 120.44(15) . . ?
C57 C56 C55 118.88(14) . . ?
F14 C57 C56 119.57(14) . . ?
F14 C57 C58 120.58(15) . . ?
C56 C57 C58 119.85(14) . . ?
F15 C58 C53 121.09(13) . . ?
F15 C58 C57 114.92(13) . . ?
C57 C58 C53 123.98(14) . . ?
C60 C59 B1 119.86(12) . . ?
C64 C59 C60 113.11(13) . . ?
C64 C59 B1 126.28(13) . . ?
F16 C60 C59 118.95(13) . . ?
F16 C60 C61 116.15(13) . . ?
C61 C60 C59 124.89(14) . . ?
F17 C61 C60 120.76(15) . . ?
F17 C61 C62 120.04(15) . . ?
C62 C61 C60 119.19(15) . . ?
F18 C62 C61 121.05(15) . . ?
F18 C62 C63 120.10(15) . . ?
C63 C62 C61 118.84(14) . . ?
F19 C63 C62 119.50(14) . . ?
F19 C63 C64 120.44(14) . . ?
C62 C63 C64 120.05(14) . . ?
F20 C64 C59 121.32(13) . . ?
F20 C64 C63 114.79(13) . . ?
C63 C64 C59 123.88(14) . . ?
C47 B1 C41 99.54(11) . . ?
C53 B1 C41 113.21(11) . . ?
C53 B1 C47 114.88(12) . . ?
C59 B1 C41 114.85(12) . . ?
C59 B1 C47 113.05(11) . . ?
C59 B1 C53 101.95(11) . . ?
C1 N1 C2 109.38(12) . . ?
C1 N1 C4 132.44(11) . . ?
C2 N1 C4 118.01(12) . . ?
C1 N2 C3 109.07(12) . . ?
C1 N2 C13 132.61(12) . . ?
C3 N2 C13 117.01(12) . . ?
N1 C1 N2 106.22(11) . . ?
N1 C1 C22 128.11(12) . . ?
N2 C1 C22 125.01(12) . . ?
N1 C2 H2 126.1 . . ?
C3 C2 N1 107.79(13) . . ?
C3 C2 H2 126.1 . . ?
N2 C3 H3 126.2 . . ?
C2 C3 N2 107.53(14) . . ?
C2 C3 H3 126.2 . . ?
C5 C4 N1 118.52(13) . . ?
C9 C4 N1 118.59(12) . . ?
C9 C4 C5 122.32(13) . . ?
C4 C5 C10 122.58(14) . . ?
C6 C5 C4 117.69(13) . . ?
C6 C5 C10 119.74(13) . . ?
C5 C6 H6 119.0 . . ?
C5 C6 C7 121.97(13) . . ?
C7 C6 H6 119.0 . . ?
C6 C7 C11 120.79(14) . . ?
C8 C7 C6 118.34(14) . . ?
C8 C7 C11 120.80(15) . . ?
C7 C8 H8 118.9 . . ?
C7 C8 C9 122.18(14) . . ?
C9 C8 H8 118.9 . . ?
C4 C9 C12 122.83(13) . . ?
C8 C9 C4 117.39(13) . . ?
C8 C9 C12 119.76(13) . . ?
C5 C10 H10A 109.5 . . ?
C5 C10 H10B 109.5 . . ?
C5 C10 H10C 109.5 . . ?
H10A C10 H10B 109.5 . . ?
H10A C10 H10C 109.5 . . ?
H10B C10 H10C 109.5 . . ?
C7 C11 H11A 109.5 . . ?
C7 C11 H11B 109.5 . . ?
C7 C11 H11C 109.5 . . ?
H11A C11 H11B 109.5 . . ?
H11A C11 H11C 109.5 . . ?
H11B C11 H11C 109.5 . . ?
C9 C12 H12A 109.5 . . ?
C9 C12 H12B 109.5 . . ?
C9 C12 H12C 109.5 . . ?
H12A C12 H12B 109.5 . . ?
H12A C12 H12C 109.5 . . ?
H12B C12 H12C 109.5 . . ?
C14 C13 N2 121.29(14) . . ?
C14 C13 C18 122.06(14) . . ?
C18 C13 N2 116.08(13) . . ?
C13 C14 C19 124.68(15) . . ?
C15 C14 C13 116.90(15) . . ?
C15 C14 C19 118.39(15) . . ?
C14 C15 H15 118.5 . . ?
C16 C15 C14 123.04(16) . . ?
C16 C15 H15 118.5 . . ?
C15 C16 C17 118.32(15) . . ?
C15 C16 C20 120.56(17) . . ?
C17 C16 C20 121.09(17) . . ?
C16 C17 H17 119.2 . . ?
C16 C17 C18 121.56(16) . . ?
C18 C17 H17 119.2 . . ?
C13 C18 C21 123.23(14) . . ?
C17 C18 C13 117.90(15) . . ?
C17 C18 C21 118.82(15) . . ?
C14 C19 H19A 109.5 . . ?
C14 C19 H19B 109.5 . . ?
C14 C19 H19C 109.5 . . ?
H19A C19 H19B 109.5 . . ?
H19A C19 H19C 109.5 . . ?
H19B C19 H19C 109.5 . . ?
C16 C20 H20A 109.5 . . ?
C16 C20 H20B 109.5 . . ?
C16 C20 H20C 109.5 . . ?
H20A C20 H20B 109.5 . . ?
H20A C20 H20C 109.5 . . ?
H20B C20 H20C 109.5 . . ?
C18 C21 H21A 109.5 . . ?
C18 C21 H21B 109.5 . . ?
C18 C21 H21C 109.5 . . ?
H21A C21 H21B 109.5 . . ?
H21A C21 H21C 109.5 . . ?
H21B C21 H21C 109.5 . . ?
C1 C22 C23 114.47(11) . . ?
C1 C22 C29 108.08(10) . . ?
C1 C22 C35 105.88(10) . . ?
C29 C22 C23 103.95(10) . . ?
C35 C22 C23 110.89(10) . . ?
C35 C22 C29 113.77(11) . . ?
C24 C23 C22 123.07(12) . . ?
C24 C23 C28 117.26(12) . . ?
C28 C23 C22 119.25(11) . . ?
C23 C24 H24 119.5 . . ?
C25 C24 C23 120.99(13) . . ?
C25 C24 H24 119.5 . . ?
C24 C25 H25 119.5 . . ?
C26 C25 C24 120.97(14) . . ?
C26 C25 H25 119.5 . . ?
C25 C26 H26 120.5 . . ?
C25 C26 C27 118.98(14) . . ?
C27 C26 H26 120.5 . . ?
C26 C27 H27 119.9 . . ?
C28 C27 C26 120.21(13) . . ?
C28 C27 H27 119.9 . . ?
C23 C28 H28 119.2 . . ?
C27 C28 C23 121.57(13) . . ?
C27 C28 H28 119.2 . . ?
C30 C29 C22 123.03(12) . . ?
C30 C29 C34 118.22(13) . . ?
C34 C29 C22 118.25(12) . . ?
C29 C30 H30 119.4 . . ?
C29 C30 C31 121.15(14) . . ?
C31 C30 H30 119.4 . . ?
C30 C31 H31 120.0 . . ?
C32 C31 C30 119.97(15) . . ?
C32 C31 H31 120.0 . . ?
C31 C32 H32 120.2 . . ?
C31 C32 C33 119.59(14) . . ?
C33 C32 H32 120.2 . . ?
C32 C33 H33 119.7 . . ?
C34 C33 C32 120.66(14) . . ?
C34 C33 H33 119.7 . . ?
C29 C34 H34 119.8 . . ?
C33 C34 C29 120.39(14) . . ?
C33 C34 H34 119.8 . . ?
C36 C35 C22 123.60(13) . . ?
C36 C35 C40 118.23(13) . . ?
C40 C35 C22 118.11(13) . . ?
C35 C36 H36 120.0 . . ?
C35 C36 C37 120.05(16) . . ?
C37 C36 H36 120.0 . . ?
C36 C37 H37 119.4 . . ?
C38 C37 C36 121.14(16) . . ?
C38 C37 H37 119.4 . . ?
C37 C38 H38 120.4 . . ?
C37 C38 C39 119.17(15) . . ?
C39 C38 H38 120.4 . . ?
C38 C39 H39 119.9 . . ?
C38 C39 C40 120.14(16) . . ?
C40 C39 H39 119.9 . . ?
C35 C40 H40 119.4 . . ?
C39 C40 C35 121.26(16) . . ?
C39 C40 H40 119.4 . . ?

loop_
_geom_bond_atom_site_label_1
_geom_bond_atom_site_label_2
_geom_bond_distance
_geom_bond_site_symmetry_2
_geom_bond_publ_flag
F1 C42 1.352(2) . ?
F2 C43 1.350(2) . ?
F3 C44 1.3465(18) . ?
F4 C45 1.346(2) . ?
F5 C46 1.3476(19) . ?
F6 C48 1.3552(18) . ?
F7 C49 1.3447(19) . ?
F8 C50 1.3432(18) . ?
F9 C51 1.3482(19) . ?
F10 C52 1.3494(17) . ?
F11 C54 1.3505(17) . ?
F12 C55 1.3462(19) . ?
F13 C56 1.3415(18) . ?
F14 C57 1.3451(18) . ?
F15 C58 1.3500(17) . ?
F16 C60 1.3526(17) . ?
F17 C61 1.3444(19) . ?
F18 C62 1.3466(18) . ?
F19 C63 1.3489(17) . ?
F20 C64 1.3539(17) . ?
C41 C42 1.388(2) . ?
C41 C46 1.394(2) . ?
C41 B1 1.660(2) . ?
C42 C43 1.385(2) . ?
C43 C44 1.373(3) . ?
C44 C45 1.377(3) . ?
C45 C46 1.379(2) . ?
C47 C48 1.396(2) . ?
C47 C52 1.385(2) . ?
C47 B1 1.656(2) . ?
C48 C49 1.373(2) . ?
C49 C50 1.380(3) . ?
C50 C51 1.374(2) . ?
C51 C52 1.386(2) . ?
C53 C54 1.393(2) . ?
C53 C58 1.388(2) . ?
C53 B1 1.654(2) . ?
C54 C55 1.377(2) . ?
C55 C56 1.379(2) . ?
C56 C57 1.375(2) . ?
C57 C58 1.386(2) . ?
C59 C60 1.395(2) . ?
C59 C64 1.388(2) . ?
C59 B1 1.653(2) . ?
C60 C61 1.377(2) . ?
C61 C62 1.376(2) . ?
C62 C63 1.374(2) . ?
C63 C64 1.385(2) . ?
N1 C1 1.3516(18) . ?
N1 C2 1.3807(19) . ?
N1 C4 1.4616(18) . ?
N2 C1 1.3702(18) . ?
N2 C3 1.3781(19) . ?
N2 C13 1.4693(19) . ?
C1 C22 1.5384(17) . ?
C2 H2 0.9500 . ?
C2 C3 1.340(2) . ?
C3 H3 0.9500 . ?
C4 C5 1.3978(19) . ?
C4 C9 1.395(2) . ?
C5 C6 1.387(2) . ?
C5 C10 1.504(2) . ?
C6 H6 0.9500 . ?
C6 C7 1.392(2) . ?
C7 C8 1.386(2) . ?
C7 C11 1.505(2) . ?
C8 H8 0.9500 . ?
C8 C9 1.392(2) . ?
C9 C12 1.5077(19) . ?
C10 H10A 0.9800 . ?
C10 H10B 0.9800 . ?
C10 H10C 0.9800 . ?
C11 H11A 0.9800 . ?
C11 H11B 0.9800 . ?
C11 H11C 0.9800 . ?
C12 H12A 0.9800 . ?
C12 H12B 0.9800 . ?
C12 H12C 0.9800 . ?
C13 C14 1.400(2) . ?
C13 C18 1.403(2) . ?
C14 C15 1.393(2) . ?
C14 C19 1.496(2) . ?
C15 H15 0.9500 . ?
C15 C16 1.382(3) . ?
C16 C17 1.391(2) . ?
C16 C20 1.511(2) . ?
C17 H17 0.9500 . ?
C17 C18 1.396(2) . ?
C18 C21 1.509(2) . ?
C19 H19A 0.9800 . ?
C19 H19B 0.9800 . ?
C19 H19C 0.9800 . ?
C20 H20A 0.9800 . ?
C20 H20B 0.9800 . ?
C20 H20C 0.9800 . ?
C21 H21A 0.9800 . ?
C21 H21B 0.9800 . ?
C21 H21C 0.9800 . ?
C22 C23 1.5701(18) . ?
C22 C29 1.5480(18) . ?
C22 C35 1.5450(18) . ?
C23 C24 1.3900(19) . ?
C23 C28 1.4004(19) . ?
C24 H24 0.9500 . ?
C24 C25 1.389(2) . ?
C25 H25 0.9500 . ?
C25 C26 1.376(2) . ?
C26 H26 0.9500 . ?
C26 C27 1.384(2) . ?
C27 H27 0.9500 . ?
C27 C28 1.384(2) . ?
C28 H28 0.9500 . ?
C29 C30 1.386(2) . ?
C29 C34 1.4017(19) . ?
C30 H30 0.9500 . ?
C30 C31 1.395(2) . ?
C31 H31 0.9500 . ?
C31 C32 1.375(2) . ?
C32 H32 0.9500 . ?
C32 C33 1.387(2) . ?
C33 H33 0.9500 . ?
C33 C34 1.383(2) . ?
C34 H34 0.9500 . ?
C35 C36 1.388(2) . ?
C35 C40 1.395(2) . ?
C36 H36 0.9500 . ?
C36 C37 1.397(2) . ?
C37 H37 0.9500 . ?
C37 C38 1.376(3) . ?
C38 H38 0.9500 . ?
C38 C39 1.380(3) . ?
C39 H39 0.9500 . ?
C39 C40 1.386(2) . ?
C40 H40 0.9500 . ?

loop_
_geom_torsion_atom_site_label_1
_geom_torsion_atom_site_label_2
_geom_torsion_atom_site_label_3
_geom_torsion_atom_site_label_4
_geom_torsion
_geom_torsion_site_symmetry_1
_geom_torsion_site_symmetry_2
_geom_torsion_site_symmetry_3
_geom_torsion_site_symmetry_4
_geom_torsion_publ_flag
F1 C42 C43 F2 2.1(2) . . . . ?
F1 C42 C43 C44 -176.77(15) . . . . ?
F2 C43 C44 F3 -0.8(3) . . . . ?
F2 C43 C44 C45 -179.95(16) . . . . ?
F3 C44 C45 F4 0.5(2) . . . . ?
F3 C44 C45 C46 -178.98(15) . . . . ?
F4 C45 C46 F5 0.0(2) . . . . ?
F4 C45 C46 C41 -178.72(14) . . . . ?
F6 C48 C49 F7 -0.9(2) . . . . ?
F6 C48 C49 C50 178.06(14) . . . . ?
F7 C49 C50 F8 0.6(3) . . . . ?
F7 C49 C50 C51 -179.76(15) . . . . ?
F8 C50 C51 F9 0.1(2) . . . . ?
F8 C50 C51 C52 179.45(15) . . . . ?
F9 C51 C52 F10 -1.1(2) . . . . ?
F9 C51 C52 C47 177.92(14) . . . . ?
F11 C54 C55 F12 0.4(2) . . . . ?
F11 C54 C55 C56 -179.50(14) . . . . ?
F12 C55 C56 F13 -0.1(3) . . . . ?
F12 C55 C56 C57 -179.60(15) . . . . ?
F13 C56 C57 F14 1.0(2) . . . . ?
F13 C56 C57 C58 -179.29(14) . . . . ?
F14 C57 C58 F15 -2.4(2) . . . . ?
F14 C57 C58 C53 178.49(14) . . . . ?
F16 C60 C61 F17 1.7(2) . . . . ?
F16 C60 C61 C62 -177.40(14) . . . . ?
F17 C61 C62 F18 -0.8(2) . . . . ?
F17 C61 C62 C63 -179.54(14) . . . . ?
F18 C62 C63 F19 -0.8(2) . . . . ?
F18 C62 C63 C64 -179.92(14) . . . . ?
F19 C63 C64 F20 1.1(2) . . . . ?
F19 C63 C64 C59 -177.80(13) . . . . ?
C41 C42 C43 F2 -179.83(15) . . . . ?
C41 C42 C43 C44 1.3(3) . . . . ?
C42 C41 C46 F5 -179.16(13) . . . . ?
C42 C41 C46 C45 -0.5(2) . . . . ?
C42 C41 B1 C47 106.74(16) . . . . ?
C42 C41 B1 C53 -130.83(15) . . . . ?
C42 C41 B1 C59 -14.3(2) . . . . ?
C42 C43 C44 F3 178.01(16) . . . . ?
C42 C43 C44 C45 -1.1(3) . . . . ?
C43 C44 C45 F4 179.59(15) . . . . ?
C43 C44 C45 C46 0.1(2) . . . . ?
C44 C45 C46 F5 179.40(14) . . . . ?
C44 C45 C46 C41 0.7(2) . . . . ?
C46 C41 C42 F1 177.49(13) . . . . ?
C46 C41 C42 C43 -0.5(2) . . . . ?
C46 C41 B1 C47 -62.71(15) . . . . ?
C46 C41 B1 C53 59.72(17) . . . . ?
C46 C41 B1 C59 176.27(12) . . . . ?
C47 C48 C49 F7 -179.94(15) . . . . ?
C47 C48 C49 C50 -1.0(3) . . . . ?
C48 C47 C52 F10 -179.43(12) . . . . ?
C48 C47 C52 C51 1.6(2) . . . . ?
C48 C47 B1 C41 -62.77(15) . . . . ?
C48 C47 B1 C53 176.00(12) . . . . ?
C48 C47 B1 C59 59.55(16) . . . . ?
C48 C49 C50 F8 -178.34(15) . . . . ?
C48 C49 C50 C51 1.3(2) . . . . ?
C49 C50 C51 F9 -179.47(15) . . . . ?
C49 C50 C51 C52 -0.2(2) . . . . ?
C50 C51 C52 F10 179.61(14) . . . . ?
C50 C51 C52 C47 -1.4(2) . . . . ?
C52 C47 C48 F6 -179.45(13) . . . . ?
C52 C47 C48 C49 -0.4(2) . . . . ?
C52 C47 B1 C41 105.74(15) . . . . ?
C52 C47 B1 C53 -15.5(2) . . . . ?
C52 C47 B1 C59 -131.94(14) . . . . ?
C53 C54 C55 F12 -179.80(15) . . . . ?
C53 C54 C55 C56 0.4(3) . . . . ?
C54 C53 C58 F15 -177.31(13) . . . . ?
C54 C53 C58 C57 1.7(2) . . . . ?
C54 C53 B1 C41 -172.94(13) . . . . ?
C54 C53 B1 C47 -59.51(18) . . . . ?
C54 C53 B1 C59 63.13(16) . . . . ?
C54 C55 C56 F13 179.71(15) . . . . ?
C54 C55 C56 C57 0.3(3) . . . . ?
C55 C56 C57 F14 -179.57(15) . . . . ?
C55 C56 C57 C58 0.2(2) . . . . ?
C56 C57 C58 F15 177.83(14) . . . . ?
C56 C57 C58 C53 -1.3(2) . . . . ?
C58 C53 C54 F11 178.57(13) . . . . ?
C58 C53 C54 C55 -1.3(2) . . . . ?
C58 C53 B1 C41 14.1(2) . . . . ?
C58 C53 B1 C47 127.55(15) . . . . ?
C58 C53 B1 C59 -109.81(15) . . . . ?
C59 C60 C61 F17 -178.89(14) . . . . ?
C59 C60 C61 C62 2.0(2) . . . . ?
C60 C59 C64 F20 -178.68(12) . . . . ?
C60 C59 C64 C63 0.1(2) . . . . ?
C60 C59 B1 C41 -57.27(17) . . . . ?
C60 C59 B1 C47 -170.58(12) . . . . ?
C60 C59 B1 C53 65.55(15) . . . . ?
C60 C61 C62 F18 178.39(14) . . . . ?
C60 C61 C62 C63 -0.4(2) . . . . ?
C61 C62 C63 F19 177.96(14) . . . . ?
C61 C62 C63 C64 -1.1(2) . . . . ?
C62 C63 C64 F20 -179.83(13) . . . . ?
C62 C63 C64 C59 1.3(2) . . . . ?
C64 C59 C60 F16 177.56(12) . . . . ?
C64 C59 C60 C61 -1.8(2) . . . . ?
C64 C59 B1 C41 133.37(14) . . . . ?
C64 C59 B1 C47 20.1(2) . . . . ?
C64 C59 B1 C53 -103.81(15) . . . . ?
B1 C41 C42 F1 7.6(2) . . . . ?
B1 C41 C42 C43 -170.39(15) . . . . ?
B1 C41 C46 F5 -8.3(2) . . . . ?
B1 C41 C46 C45 170.37(14) . . . . ?
B1 C47 C48 F6 -9.4(2) . . . . ?
B1 C47 C48 C49 169.61(15) . . . . ?
B1 C47 C52 F10 11.5(2) . . . . ?
B1 C47 C52 C51 -167.43(14) . . . . ?
B1 C53 C54 F11 4.7(2) . . . . ?
B1 C53 C54 C55 -175.15(15) . . . . ?
B1 C53 C58 F15 -4.0(2) . . . . ?
B1 C53 C58 C57 175.02(14) . . . . ?
B1 C59 C60 F16 6.9(2) . . . . ?
B1 C59 C60 C61 -172.47(14) . . . . ?
B1 C59 C64 F20 -8.7(2) . . . . ?
B1 C59 C64 C63 170.11(14) . . . . ?
N1 C1 C22 C23 -23.97(19) . . . . ?
N1 C1 C22 C29 91.32(16) . . . . ?
N1 C1 C22 C35 -146.43(13) . . . . ?
N1 C2 C3 N2 -0.5(2) . . . . ?
N1 C4 C5 C6 -174.33(12) . . . . ?
N1 C4 C5 C10 5.6(2) . . . . ?
N1 C4 C9 C8 175.44(12) . . . . ?
N1 C4 C9 C12 -2.9(2) . . . . ?
N2 C1 C22 C23 166.70(12) . . . . ?
N2 C1 C22 C29 -78.02(16) . . . . ?
N2 C1 C22 C35 44.24(17) . . . . ?
N2 C13 C14 C15 176.29(13) . . . . ?
N2 C13 C14 C19 -1.9(2) . . . . ?
N2 C13 C18 C17 -176.77(13) . . . . ?
N2 C13 C18 C21 0.6(2) . . . . ?
C1 N1 C2 C3 -0.29(19) . . . . ?
C1 N1 C4 C5 -109.16(17) . . . . ?
C1 N1 C4 C9 79.27(19) . . . . ?
C1 N2 C3 C2 1.04(19) . . . . ?
C1 N2 C13 C14 93.90(19) . . . . ?
C1 N2 C13 C18 -94.64(19) . . . . ?
C1 C22 C23 C24 -106.79(15) . . . . ?
C1 C22 C23 C28 80.89(15) . . . . ?
C1 C22 C29 C30 -8.60(18) . . . . ?
C1 C22 C29 C34 179.66(12) . . . . ?
C1 C22 C35 C36 -119.41(14) . . . . ?
C1 C22 C35 C40 57.78(15) . . . . ?
C2 N1 C1 N2 0.91(16) . . . . ?
C2 N1 C1 C22 -170.00(14) . . . . ?
C2 N1 C4 C5 76.20(17) . . . . ?
C2 N1 C4 C9 -95.36(16) . . . . ?
C3 N2 C1 N1 -1.20(16) . . . . ?
C3 N2 C1 C22 170.08(13) . . . . ?
C3 N2 C13 C14 -100.83(17) . . . . ?
C3 N2 C13 C18 70.63(18) . . . . ?
C4 N1 C1 N2 -174.07(14) . . . . ?
C4 N1 C1 C22 15.0(2) . . . . ?
C4 N1 C2 C3 175.52(14) . . . . ?
C4 C5 C6 C7 0.6(2) . . . . ?
C5 C4 C9 C8 4.2(2) . . . . ?
C5 C4 C9 C12 -174.17(13) . . . . ?
C5 C6 C7 C8 0.5(2) . . . . ?
C5 C6 C7 C11 177.44(15) . . . . ?
C6 C7 C8 C9 0.7(2) . . . . ?
C7 C8 C9 C4 -3.0(2) . . . . ?
C7 C8 C9 C12 175.46(14) . . . . ?
C9 C4 C5 C6 -3.1(2) . . . . ?
C9 C4 C5 C10 176.79(14) . . . . ?
C10 C5 C6 C7 -179.24(14) . . . . ?
C11 C7 C8 C9 -176.23(14) . . . . ?
C13 N2 C1 N1 164.93(15) . . . . ?
C13 N2 C1 C22 -23.8(2) . . . . ?
C13 N2 C3 C2 -167.54(15) . . . . ?
C13 C14 C15 C16 -1.8(2) . . . . ?
C14 C13 C18 C17 -5.4(2) . . . . ?
C14 C13 C18 C21 172.02(14) . . . . ?
C14 C15 C16 C17 -1.6(2) . . . . ?
C14 C15 C16 C20 -179.75(16) . . . . ?
C15 C16 C17 C18 1.5(2) . . . . ?
C16 C17 C18 C13 1.8(2) . . . . ?
C16 C17 C18 C21 -175.71(15) . . . . ?
C18 C13 C14 C15 5.3(2) . . . . ?
C18 C13 C14 C19 -172.83(15) . . . . ?
C19 C14 C15 C16 176.50(16) . . . . ?
C20 C16 C17 C18 179.72(16) . . . . ?
C22 C23 C24 C25 -172.93(13) . . . . ?
C22 C23 C28 C27 173.48(12) . . . . ?
C22 C29 C30 C31 -172.78(13) . . . . ?
C22 C29 C34 C33 173.72(13) . . . . ?
C22 C35 C36 C37 177.60(13) . . . . ?
C22 C35 C40 C39 -177.42(13) . . . . ?
C23 C22 C29 C30 113.41(14) . . . . ?
C23 C22 C29 C34 -58.34(15) . . . . ?
C23 C22 C35 C36 115.87(14) . . . . ?
C23 C22 C35 C40 -66.93(15) . . . . ?
C23 C24 C25 C26 0.7(2) . . . . ?
C24 C23 C28 C27 0.7(2) . . . . ?
C24 C25 C26 C27 -1.1(2) . . . . ?
C25 C26 C27 C28 1.4(2) . . . . ?
C26 C27 C28 C23 -1.2(2) . . . . ?
C28 C23 C24 C25 -0.5(2) . . . . ?
C29 C22 C23 C24 135.55(13) . . . . ?
C29 C22 C23 C28 -36.77(15) . . . . ?
C29 C22 C35 C36 -0.87(18) . . . . ?
C29 C22 C35 C40 176.32(12) . . . . ?
C29 C30 C31 C32 0.1(2) . . . . ?
C30 C29 C34 C33 1.6(2) . . . . ?
C30 C31 C32 C33 0.4(2) . . . . ?
C31 C32 C33 C34 0.2(2) . . . . ?
C32 C33 C34 C29 -1.2(2) . . . . ?
C34 C29 C30 C31 -1.0(2) . . . . ?
C35 C22 C23 C24 12.91(18) . . . . ?
C35 C22 C23 C28 -159.41(12) . . . . ?
C35 C22 C29 C30 -125.87(14) . . . . ?
C35 C22 C29 C34 62.39(16) . . . . ?
C35 C36 C37 C38 -0.3(2) . . . . ?
C36 C35 C40 C39 -0.1(2) . . . . ?
C36 C37 C38 C39 -0.2(2) . . . . ?
C37 C38 C39 C40 0.5(2) . . . . ?
C38 C39 C40 C35 -0.4(2) . . . . ?
C40 C35 C36 C37 0.4(2) . . . . ?

loop_
_exptl_oxdiff_crystal_face_indexfrac_h
_exptl_oxdiff_crystal_face_indexfrac_k
_exptl_oxdiff_crystal_face_indexfrac_l
_exptl_oxdiff_crystal_face_x
_exptl_oxdiff_crystal_face_y
_exptl_oxdiff_crystal_face_z
-0.0009 -0.0092 -0.9996 -0.0362 -0.0213 -0.0139
0.0009 0.0092 0.9996 0.0362 0.0213 0.0139
-0.9991 -0.0325 -0.9943 -0.0747 0.0534 -0.0280
0.9991 0.0325 0.9943 0.0747 -0.0534 0.0280
-0.9463 -2.0236 1.0788 -0.0628 0.0950 0.1603
-0.0254 1.0048 -0.0370 0.0303 0.0005 -0.0802
0.0518 -2.0003 1.0736 -0.0243 0.0203 0.1744
1.1207 -5.0466 -4.8178 -0.2941 -0.1839 0.3460
-3.1264 4.9077 -5.1673 -0.1452 0.1203 -0.5130
0.9463 2.0236 -1.0788 0.0628 -0.0950 -0.1603

loop_
_smtbx_masks_void_nr
_smtbx_masks_void_average_x
_smtbx_masks_void_average_y
_smtbx_masks_void_average_z
_smtbx_masks_void_volume
_smtbx_masks_void_count_electrons
_smtbx_masks_void_content
1 0.000 0.000 0.000 263.4 67.1 '1 toluene'
2 0.000 0.500 0.500 263.4 67.1 '1 toluene'
3 0.500 0.500 0.000 263.4 67.1 '1 toluene'
4 0.500 1.000 0.500 263.4 67.1 '1 toluene'
